data_4075275
loop_
_publ_author_name
'Rufi\'nska, Anna'
'Goddard, Richard'
'Weidenthaler, Claudia'
'B\"uhl, Michael'
'P\"orschke, Klaus-Richard'

_publ_section_title
;
 Structural Properties and Dynamics of Five-Coordinate
 Nickel(II)&#x2212;\p-Allyl Complexes Containing Monodentate Phosphorus
 Ligands
;
_journal_issue 9
_journal_name_full Organometallics
_journal_page_first 2308
_journal_paper_doi 10.1021/om0601807
_journal_volume 25
_journal_year 2006
_chemical_compound_source tetrahydrofuran
_chemical_formula_moiety 'C12 H32 Ni P3 1+, P F6 1-'
_chemical_formula_sum 'C12 H32 F6 Ni P4'
_chemical_formula_weight 472.97
_chemical_name_systematic
; 
 Tris(trimethylphosphine)(\h^3^-allyl)nickel(ii)hexafluorophosphate 
;
_chemical_temperature_decomposition_gt 403
_space_group_IT_number 14
_symmetry_cell_setting monoclinic
_symmetry_Int_Tables_number 14
_symmetry_space_group_name_Hall '-P 2ybc'
_symmetry_space_group_name_H-M 'P 1 21/c 1'
_atom_sites_solution_hydrogens geom
_atom_sites_solution_primary direct
_atom_sites_solution_secondary difmap
_cell_angle_alpha 90.00
_cell_angle_beta 90.162(1)
_cell_angle_gamma 90.00
_cell_formula_units_Z 4
_cell_length_a 10.3078(2)
_cell_length_b 12.9243(2)
_cell_length_c 15.9969(3)
_cell_measurement_reflns_used 55537
_cell_measurement_temperature 100
_cell_measurement_theta_max 30.51
_cell_measurement_theta_min 2.04
_cell_volume 2131.12(7)
_computing_cell_refinement 'Denzo / Scalepack (Otwinowski 1997)'
_computing_data_collection 'Collect software (Nonius, 1998)'
_computing_data_reduction 'Denzo / Scalepack (Otwinowski 1997)'
_computing_molecular_graphics 'ORTEP (Johnson, 1976)'
_computing_structure_refinement 'SHELXL-97 (Sheldrick, 1997)'
_computing_structure_solution 'SHELXS-97 (Sheldrick, 1990)'
_diffrn_ambient_temperature 100
_diffrn_measured_fraction_theta_full 0.985
_diffrn_measured_fraction_theta_max 0.985
_diffrn_measurement_device_type 'Nonius KappaCCD'
_diffrn_measurement_method 'CCD \w-scan'
_diffrn_radiation_monochromator graphite
_diffrn_radiation_source '0.3 mm focus rotating anode'
_diffrn_radiation_type MoK\a
_diffrn_radiation_wavelength 0.71073
_diffrn_reflns_av_R_equivalents 0.0816
_diffrn_reflns_av_sigmaI/netI 0.0901
_diffrn_reflns_limit_h_max 12
_diffrn_reflns_limit_h_min -11
_diffrn_reflns_limit_k_max 16
_diffrn_reflns_limit_k_min -9
_diffrn_reflns_limit_l_max 19
_diffrn_reflns_limit_l_min -19
_diffrn_reflns_number 11167
_diffrn_reflns_theta_full 26.37
_diffrn_reflns_theta_max 26.37
_diffrn_reflns_theta_min 5.10
_diffrn_standards_decay_% 0.0
_diffrn_standards_number 0
_exptl_absorpt_coefficient_mu 1.253
_exptl_absorpt_correction_T_max 0.95
_exptl_absorpt_correction_T_min 0.90
_exptl_absorpt_correction_type gaussian
_exptl_absorpt_process_details 'XPREP, Siemens (1995)'
_exptl_crystal_colour yellow-orange
_exptl_crystal_density_diffrn 1.474
_exptl_crystal_density_meas ?
_exptl_crystal_density_method none
_exptl_crystal_description prism
_exptl_crystal_F_000 984
_exptl_crystal_size_max 0.07
_exptl_crystal_size_mid 0.05
_exptl_crystal_size_min 0.04
_refine_diff_density_max 0.772
_refine_diff_density_min -0.626
_refine_diff_density_rms 0.135
_refine_ls_extinction_method none
_refine_ls_goodness_of_fit_ref 1.210
_refine_ls_hydrogen_treatment constr
_refine_ls_matrix_type full
_refine_ls_number_parameters 262
_refine_ls_number_reflns 4285
_refine_ls_number_restraints 0
_refine_ls_restrained_S_all 1.210
_refine_ls_R_factor_all 0.1247
_refine_ls_R_factor_gt 0.0891
_refine_ls_shift/su_max 0.000
_refine_ls_shift/su_mean 0.000
_refine_ls_structure_factor_coef Fsqd
_refine_ls_weighting_details 'calc w=1/[\s^2^(Fo^2^)+(0.0000P)^2^+25.2473P] where P=(Fo^2^+2Fc^2^)/3'
_refine_ls_weighting_scheme calc
_refine_ls_wR_factor_gt 0.1971
_refine_ls_wR_factor_ref 0.2107
_reflns_number_gt 3091
_reflns_number_total 4285
_reflns_threshold_expression I>2\s(I)
_cod_data_source_file om0601807si20060223_123328.cif
_cod_data_source_block 1b
_cod_depositor_comments
;
The following automatic conversions were performed:

'_chemical_melting_point' tag was changed to
'_chemical_temperature_decomposition_gt' since the value was
specified 'more than' ('>') a certain temperature. The value '>403
decomposition' was changed to '403' - it should be numeric and
without a unit designator.

Automatic conversion script
Id: cif_fix_values 1715 2011-07-08 13:25:40Z adriana 

The following automatic conversions were performed:

'_exptl_crystal_density_meas' value 'none' was changed to '?' - the
value is perceived as not measured.

Automatic conversion script
Id: cif_fix_values 3008 2015-01-20 13:52:24Z robertas 
;
_cod_database_code 4075275

loop_
_symmetry_equiv_pos_as_xyz
'x, y, z'
'x, -y+1/2, z+1/2'
'-x, -y, -z'
'-x, y-1/2, -z-1/2'

loop_
_atom_site_label
_atom_site_type_symbol
_atom_site_fract_x
_atom_site_fract_y
_atom_site_fract_z
_atom_site_U_iso_or_equiv
_atom_site_adp_type
_atom_site_occupancy
_atom_site_symmetry_multiplicity
_atom_site_calc_flag
_atom_site_refinement_flags
C1 C 0.1427(9) 0.7591(9) 0.7484(6) 0.045(3) Uani 1 1 d .
H1A H 0.1553 0.7117 0.7021 0.054 Uiso 1 1 calc R
H1B H 0.0535 0.7810 0.7557 0.054 Uiso 1 1 calc R
C2 C 0.2391(9) 0.8340(8) 0.7613(5) 0.038(2) Uani 1 1 d .
H2 H 0.2199 0.9075 0.7697 0.046 Uiso 1 1 calc R
C3 C 0.3650(9) 0.7941(12) 0.7612(6) 0.065(4) Uani 1 1 d .
H3A H 0.4341 0.8404 0.7786 0.078 Uiso 1 1 calc R
H3B H 0.3882 0.7488 0.7153 0.078 Uiso 1 1 calc R
C4 C 0.3989(9) 0.6931(8) 1.0450(5) 0.037(2) Uani 1 1 d .
H4A H 0.3709 0.6225 1.0400 0.055 Uiso 1 1 calc R
H4B H 0.3367 0.7313 1.0772 0.055 Uiso 1 1 calc R
H4C H 0.4817 0.6953 1.0726 0.055 Uiso 1 1 calc R
C5 C 0.5643(10) 0.6848(13) 0.9050(6) 0.073(5) Uani 1 1 d .
H5A H 0.5453 0.6138 0.8921 0.109 Uiso 1 1 calc R
H5B H 0.6281 0.6877 0.9487 0.109 Uiso 1 1 calc R
H5C H 0.5971 0.7187 0.8560 0.109 Uiso 1 1 calc R
C6 C 0.4663(13) 0.8794(10) 0.9611(8) 0.074(4) Uani 1 1 d .
H6A H 0.4762 0.9162 0.9094 0.111 Uiso 1 1 calc R
H6B H 0.5481 0.8772 0.9899 0.111 Uiso 1 1 calc R
H6C H 0.4035 0.9141 0.9953 0.111 Uiso 1 1 calc R
C7 C 0.0405(11) 0.6780(9) 1.0175(7) 0.055(3) Uani 1 1 d .
H7A H 0.1152 0.6505 1.0458 0.082 Uiso 1 1 calc R
H7B H -0.0038 0.6232 0.9887 0.082 Uiso 1 1 calc R
H7C H -0.0169 0.7088 1.0576 0.082 Uiso 1 1 calc R
C8 C 0.1216(11) 0.8862(9) 1.0147(7) 0.053(3) Uani 1 1 d .
H8A H 0.1508 0.9444 0.9826 0.080 Uiso 1 1 calc R
H8B H 0.1869 0.8677 1.0549 0.080 Uiso 1 1 calc R
H8C H 0.0428 0.9040 1.0432 0.080 Uiso 1 1 calc R
C9 C -0.0612(9) 0.8161(10) 0.8972(6) 0.052(3) Uani 1 1 d .
H9A H -0.0446 0.8688 0.8563 0.077 Uiso 1 1 calc R
H9B H -0.1166 0.8433 0.9400 0.077 Uiso 1 1 calc R
H9C H -0.1028 0.7582 0.8708 0.077 Uiso 1 1 calc R
C10 C 0.2867(12) 0.4728(8) 0.9201(7) 0.055(3) Uani 1 1 d .
H10A H 0.2409 0.4917 0.9700 0.083 Uiso 1 1 calc R
H10B H 0.3784 0.4777 0.9299 0.083 Uiso 1 1 calc R
H10C H 0.2649 0.4030 0.9050 0.083 Uiso 1 1 calc R
C11 C 0.0793(12) 0.5077(8) 0.8100(8) 0.063(4) Uani 1 1 d .
H11A H 0.0182 0.5298 0.8515 0.094 Uiso 1 1 calc R
H11B H 0.0831 0.4335 0.8093 0.094 Uiso 1 1 calc R
H11C H 0.0524 0.5324 0.7561 0.094 Uiso 1 1 calc R
C12 C 0.3381(14) 0.5095(13) 0.7499(8) 0.085(5) Uani 1 1 d .
H12A H 0.3225 0.5497 0.7004 0.127 Uiso 1 1 calc R
H12B H 0.3147 0.4387 0.7396 0.127 Uiso 1 1 calc R
H12C H 0.4283 0.5133 0.7646 0.127 Uiso 1 1 calc R
F1 F 0.251(8) 0.102(5) 0.738(3) 0.047(14) Uani 0.50 1 d P
F1A F 0.229(7) 0.108(5) 0.738(4) 0.034(8) Uani 0.50 1 d P
F2 F 0.252(2) 0.184(2) 0.9240(17) 0.042(6) Uani 0.50 1 d P
F2A F 0.2862(19) 0.2101(17) 0.9186(16) 0.030(4) Uani 0.50 1 d P
F3 F 0.1168(13) 0.2064(16) 0.8266(10) 0.061(5) Uani 0.50 1 d P
F3A F 0.1703(14) 0.2469(10) 0.8030(10) 0.046(4) Uani 0.50 1 d P
F4 F 0.3159(13) 0.2572(9) 0.7853(8) 0.047(3) Uani 0.50 1 d P
F4A F 0.3834(11) 0.2037(10) 0.8106(7) 0.039(3) Uani 0.50 1 d P
F5 F 0.3999(12) 0.1083(11) 0.8363(8) 0.054(3) Uani 0.50 1 d P
F5A F 0.3303(14) 0.0451(9) 0.8522(9) 0.053(3) Uani 0.50 1 d P
F6 F 0.2020(18) 0.0602(10) 0.8785(9) 0.059(4) Uani 0.50 1 d P
F6A F 0.1181(11) 0.0864(11) 0.8469(7) 0.044(3) Uani 0.50 1 d P
Ni1 Ni 0.24871(9) 0.73147(8) 0.85528(6) 0.0200(3) Uani 1 1 d .
P1 P 0.4129(2) 0.7511(2) 0.94018(13) 0.0319(6) Uani 1 1 d .
P2 P 0.0910(2) 0.7744(2) 0.94351(12) 0.0278(5) Uani 1 1 d .
P3 P 0.2409(2) 0.5601(2) 0.83524(14) 0.0348(6) Uani 1 1 d .
P4 P 0.2538(2) 0.15155(18) 0.82917(12) 0.0233(5) Uani 1 1 d .

loop_
_atom_site_aniso_label
_atom_site_aniso_U_11
_atom_site_aniso_U_22
_atom_site_aniso_U_33
_atom_site_aniso_U_23
_atom_site_aniso_U_13
_atom_site_aniso_U_12
C1 0.028(5) 0.080(8) 0.026(4) 0.014(5) -0.007(4) -0.001(5)
C2 0.045(6) 0.049(6) 0.021(4) 0.014(4) -0.008(4) -0.006(5)
C3 0.024(5) 0.140(13) 0.031(5) 0.041(6) -0.004(4) -0.020(6)
C4 0.033(5) 0.046(6) 0.031(5) 0.004(4) -0.011(4) 0.005(4)
C5 0.026(5) 0.166(15) 0.026(5) 0.019(7) 0.001(4) 0.014(7)
C6 0.079(9) 0.054(8) 0.088(9) 0.031(7) -0.056(7) -0.050(7)
C7 0.053(7) 0.058(8) 0.053(6) 0.023(6) 0.027(5) 0.009(6)
C8 0.055(7) 0.054(7) 0.051(6) -0.014(5) -0.016(5) 0.027(6)
C9 0.033(5) 0.086(9) 0.036(5) 0.004(6) 0.003(4) 0.018(6)
C10 0.073(8) 0.028(6) 0.065(7) -0.014(5) -0.028(6) 0.017(5)
C11 0.076(9) 0.033(6) 0.078(9) -0.008(6) -0.050(7) 0.006(6)
C12 0.093(11) 0.116(13) 0.045(7) -0.028(8) -0.008(7) 0.067(10)
F1 0.07(4) 0.053(17) 0.020(13) -0.006(10) 0.001(13) 0.007(14)
F1A 0.032(12) 0.032(14) 0.038(15) -0.011(10) -0.001(8) -0.012(13)
F2 0.043(12) 0.066(15) 0.018(6) -0.009(8) 0.010(7) -0.031(8)
F2A 0.031(10) 0.036(11) 0.022(7) -0.002(7) -0.002(7) -0.005(8)
F3 0.021(8) 0.101(16) 0.062(9) -0.001(9) -0.005(6) 0.019(8)
F3A 0.047(9) 0.023(7) 0.067(10) -0.017(6) -0.033(7) 0.016(6)
F4 0.064(8) 0.029(7) 0.048(7) 0.000(6) 0.020(6) -0.012(6)
F4A 0.038(6) 0.040(8) 0.038(6) -0.003(5) 0.003(5) -0.025(6)
F5 0.041(7) 0.053(9) 0.070(9) 0.004(7) 0.000(6) 0.034(7)
F5A 0.059(9) 0.027(6) 0.073(9) 0.012(6) -0.034(7) 0.008(6)
F6 0.095(12) 0.029(7) 0.053(8) 0.011(6) 0.037(8) -0.013(8)
F6A 0.025(6) 0.071(10) 0.036(6) -0.004(6) 0.001(5) -0.020(6)
Ni1 0.0165(5) 0.0314(6) 0.0121(5) 0.0027(4) -0.0012(3) -0.0001(4)
P1 0.0203(11) 0.0566(17) 0.0187(10) 0.0106(10) -0.0042(8) -0.0073(10)
P2 0.0230(11) 0.0422(14) 0.0181(10) 0.0024(10) 0.0012(8) 0.0065(10)
P3 0.0396(14) 0.0376(14) 0.0270(12) -0.0145(10) -0.0108(10) 0.0140(11)
P4 0.0206(10) 0.0307(12) 0.0187(10) 0.0028(9) 0.0018(8) 0.0031(9)

loop_
_atom_type_symbol
_atom_type_description
_atom_type_scat_dispersion_real
_atom_type_scat_dispersion_imag
_atom_type_scat_source
C C 0.0033 0.0016 'International Tables Vol C Tables 4.2.6.8 and 6.1.1.4'
H H 0.0000 0.0000 'International Tables Vol C Tables 4.2.6.8 and 6.1.1.4'
F F 0.0171 0.0103 'International Tables Vol C Tables 4.2.6.8 and 6.1.1.4'
Ni Ni 0.3393 1.1124 'International Tables Vol C Tables 4.2.6.8 and 6.1.1.4'
P P 0.1023 0.0942 'International Tables Vol C Tables 4.2.6.8 and 6.1.1.4'

loop_
_geom_angle_atom_site_label_1
_geom_angle_atom_site_label_2
_geom_angle_atom_site_label_3
_geom_angle
_geom_angle_publ_flag
C2 C1 Ni1 67.9(5) y
C3 C2 C1 113.8(11) y
C3 C2 Ni1 73.3(6) y
C1 C2 Ni1 71.8(5) y
C2 C3 Ni1 66.9(5) y
F3A F3 P4 73.0(14) y
F3A F3 F6A 134(2) y
P4 F3 F6A 63.2(8) y
F3 F3A F4 141(2) y
F3 F3A P4 75.7(16) y
F4 F3A P4 65.1(7) y
F4A F4 F3A 120.9(12) y
F4A F4 P4 63.6(8) y
F3A F4 P4 58.2(6) y
F4 F4A F5 144.8(13) y
F4 F4A P4 77.8(9) y
F5 F4A P4 68.7(8) y
F5A F5 F4A 132.6(13) y
F5A F5 P4 70.7(9) y
F4A F5 P4 62.0(7) y
F5 F5A F6 125.0(12) y
F5 F5A P4 69.0(8) y
F6 F5A P4 59.6(7) y
F6A F6 F5A 132.3(14) y
F6A F6 P4 77.9(10) y
F5A F6 P4 67.6(7) y
F6 F6A F3 114.7(13) y
F6 F6A P4 63.5(8) y
F3 F6A P4 58.3(6) y
C2 Ni1 C1 40.3(4) y
C2 Ni1 C3 39.8(4) y
C1 Ni1 C3 68.8(4) y
C2 Ni1 P1 115.2(3) y
C1 Ni1 P1 155.0(3) y
C3 Ni1 P1 87.6(3) y
C2 Ni1 P2 106.0(3) y
C1 Ni1 P2 95.5(3) y
C3 Ni1 P2 141.4(4) y
P1 Ni1 P2 98.22(9) y
C2 Ni1 P3 123.0(3) y
C1 Ni1 P3 91.9(3) y
C3 Ni1 P3 107.5(4) y
P1 Ni1 P3 103.39(10) y
P2 Ni1 P3 108.12(10) y
C6 P1 C4 103.5(5) y
C6 P1 C5 103.0(7) y
C4 P1 C5 99.0(5) y
C6 P1 Ni1 117.7(4) y
C4 P1 Ni1 117.2(3) y
C5 P1 Ni1 114.0(4) y
C7 P2 C9 102.9(5) y
C7 P2 C8 100.6(6) y
C9 P2 C8 99.4(5) y
C7 P2 Ni1 117.3(4) y
C9 P2 Ni1 116.6(3) y
C8 P2 Ni1 117.2(4) y
C12 P3 C10 101.2(6) y
C12 P3 C11 101.7(7) y
C10 P3 C11 99.6(6) y
C12 P3 Ni1 116.3(6) y
C10 P3 Ni1 119.7(3) y
C11 P3 Ni1 115.3(4) y
F6 P4 F4A 139.0(9) y
F6 P4 F3A 124.0(9) y
F4A P4 F3A 94.7(8) y
F6 P4 F2 72.6(9) y
F4A P4 F2 94.8(7) y
F3A P4 F2 92.2(13) y
F6 P4 F3 92.7(10) y
F4A P4 F3 125.4(9) y
F3A P4 F3 31.4(6) y
F2 P4 F3 83.8(12) y
F6 P4 F1 99(2) y
F4A P4 F1 91(2) y
F3A P4 F1 94(3) y
F2 P4 F1 172(2) y
F3 P4 F1 98(3) y
F6 P4 F1A 98(2) y
F4A P4 F1A 97(2) y
F3A P4 F1A 87(3) y
F2 P4 F1A 168(2) y
F3 P4 F1A 89(3) y
F1 P4 F1A 9(6) y
F6 P4 F5 91.4(9) y
F4A P4 F5 49.3(7) y
F3A P4 F5 144.0(8) y
F2 P4 F5 92.3(12) y
F3 P4 F5 173.2(9) y
F1 P4 F5 87(3) y
F1A P4 F5 95(3) y
F6 P4 F5A 52.8(8) y
F4A P4 F5A 89.7(8) y
F3A P4 F5A 174.4(7) y
F2 P4 F5A 90.9(13) y
F3 P4 F5A 144.8(9) y
F1 P4 F5A 83(3) y
F1A P4 F5A 89(3) y
F5 P4 F5A 40.4(6) y
F6 P4 F2A 88.7(9) y
F4A P4 F2A 78.0(7) y
F3A P4 F2A 88.9(10) y
F2 P4 F2A 17.5(9) y
F3 P4 F2A 89.7(10) y
F1 P4 F2A 169(3) y
F1A P4 F2A 173(2) y
F5 P4 F2A 84.9(9) y
F5A P4 F2A 95.5(9) y
F6 P4 F6A 38.5(7) y
F4A P4 F6A 175.6(7) y
F3A P4 F6A 88.9(8) y
F2 P4 F6A 87.6(7) y
F3 P4 F6A 58.5(9) y
F1 P4 F6A 86(2) y
F1A P4 F6A 81(2) y
F5 P4 F6A 127.0(8) y
F5A P4 F6A 86.6(8) y
F2A P4 F6A 104.7(7) y
F6 P4 F4 173.6(8) y
F4A P4 F4 38.5(6) y
F3A P4 F4 56.7(8) y
F2 P4 F4 101.2(9) y
F3 P4 F4 88.0(9) y
F1 P4 F4 87(2) y
F1A P4 F4 88.0(19) y
F5 P4 F4 87.4(8) y
F5A P4 F4 127.1(8) y
F2A P4 F4 85.0(8) y
F6A P4 F4 144.5(8) y

loop_
_geom_bond_atom_site_label_1
_geom_bond_atom_site_label_2
_geom_bond_distance
_geom_bond_publ_flag
C1 C2 1.402(14) y
C1 Ni1 2.058(9) y
C2 C3 1.396(14) y
C2 Ni1 2.007(9) y
C3 Ni1 2.090(9) y
C4 P1 1.843(9) y
C5 P1 1.868(11) y
C6 P1 1.780(11) y
C7 P2 1.797(10) y
C8 P2 1.866(11) y
C9 P2 1.815(10) y
C10 P3 1.826(11) y
C11 P3 1.842(12) y
C12 P3 1.818(11) y
F1 P4 1.59(5) y
F1A P4 1.59(5) y
F2 P4 1.57(3) y
F2A P4 1.65(3) y
F3 F3A 0.849(17) y
F3 P4 1.581(14) y
F3 F6A 1.58(2) y
F3A F4 1.534(19) y
F3A P4 1.560(13) y
F4 F4A 1.061(15) y
F4 P4 1.664(11) y
F4A F5 1.310(18) y
F4A P4 1.526(10) y
F5 F5A 1.117(17) y
F5 P4 1.610(11) y
F5A F6 1.40(2) y
F5A P4 1.627(11) y
F6 F6A 1.056(17) y
F6 P4 1.518(11) y
F6A P4 1.658(11) y
Ni1 P1 2.182(2) y
Ni1 P2 2.226(2) y
Ni1 P3 2.239(3) y
